data_1569668
loop_
_publ_author_name
'Quiroz, Manuel'
'Lockart, Molly M.'
'Xue, Shan'
'Jones, Dakota'
'Guo, Yisong'
'Pierce, Brad S.'
'Dunbar, Kim R.'
'Hall, Michael B.'
'Darensbourg, Marcetta Y.'

_publ_section_title
;
 Magnetic coupling between Fe(NO) spin probe ligands through diamagnetic
 Ni<sup>II</sup>, Pd<sup>II</sup> and Pt<sup>II</sup> tetrathiolate
 bridges.
;
_journal_issue 34
_journal_name_full 'Chemical science'
_journal_page_first 9167
_journal_page_last 9174
_journal_paper_doi 10.1039/d3sc01546g
_journal_volume 14
_journal_year 2023
_chemical_formula_moiety '2(C9 H18 Fe N3 O Pd0.5 S2), 2(B F4), 2(C2 H3 N)'
_chemical_formula_sum 'C22 H42 B2 F8 Fe2 N8 O2 Pd S4'
_chemical_formula_weight 970.59
_chemical_name_systematic FePdFe
_chemical_properties_physical Air-sensitive
_space_group_crystal_system triclinic
_space_group_IT_number 2
_space_group_name_Hall '-P 1'
_space_group_name_H-M_alt 'P -1'
_atom_sites_solution_hydrogens geom
_atom_sites_solution_primary dual
_audit_creation_date 2022-11-10
_audit_creation_method
;
Olex2 1.5
(compiled 2022.04.07 svn.rca3783a0 for OlexSys, GUI svn.r6498)
;
_audit_update_record
;
2022-12-19 deposited with the CCDC.	2023-08-08 downloaded from the CCDC.
;
_cell_angle_alpha 85.3290(10)
_cell_angle_beta 89.1940(10)
_cell_angle_gamma 82.4020(10)
_cell_formula_units_Z 2
_cell_length_a 7.8814(4)
_cell_length_b 11.2000(5)
_cell_length_c 20.5038(9)
_cell_measurement_reflns_used 9564
_cell_measurement_temperature 110.00
_cell_measurement_theta_max 30.029
_cell_measurement_theta_min 2.603
_cell_volume 1788.05(14)
_computing_cell_refinement 'SAINT V8.40B (Bruker, 2016)'
_computing_data_collection 'APEX 4 (Bruker, 2022)'
_computing_data_reduction 'SAINT V8.40B (Bruker, 2016)'
_computing_molecular_graphics 'Olex2 1.5 (Dolomanov et al., 2009)'
_computing_publication_material 'Olex2 1.5 (Dolomanov et al., 2009)'
_computing_structure_refinement 'XL  (Sheldrick, 2008)'
_computing_structure_solution 'XT  (Sheldrick, 2015)'
_diffrn_ambient_temperature 110.00
_diffrn_measured_fraction_theta_full 0.903
_diffrn_measured_fraction_theta_max 0.854
_diffrn_measurement_device_type 'Bruker Quest (PHOTON III)'
_diffrn_radiation_type MoK\a
_diffrn_radiation_wavelength 0.71073
_diffrn_reflns_av_unetI/netI 0.0434
_diffrn_reflns_Laue_measured_fraction_full 0.903
_diffrn_reflns_Laue_measured_fraction_max 0.854
_diffrn_reflns_limit_h_max 11
_diffrn_reflns_limit_h_min -11
_diffrn_reflns_limit_k_max 15
_diffrn_reflns_limit_k_min -15
_diffrn_reflns_limit_l_max 28
_diffrn_reflns_limit_l_min 0
_diffrn_reflns_number 9317
_diffrn_reflns_point_group_measured_fraction_full 0.903
_diffrn_reflns_point_group_measured_fraction_max 0.854
_diffrn_reflns_theta_full 25.242
_diffrn_reflns_theta_max 30.062
_diffrn_reflns_theta_min 1.840
_diffrn_source_current 1.0
_diffrn_source_power 0.05
_diffrn_source_voltage 50.0
_exptl_absorpt_coefficient_mu 1.610
_exptl_absorpt_correction_T_max 0.745
_exptl_absorpt_correction_T_min 0.653
_exptl_absorpt_correction_type multi-scan
_exptl_absorpt_process_details
;
 TWINABS-2012/1 (Bruker,2012) was used for absorption correction.
 
For component 1:
 wR2(int) was 0.0653 before and 0.0411 after correction.
 
For component 2:
 wR2(int) was 0.0598 before and 0.0399 after correction.
 The Ratio of minimum to maximum transmission is 0.88.

Final HKLF 4 output contains 59074 reflections, Rint = 0.0503
 (35158 with I > 3sig(I), Rint = 0.0424)
;
_exptl_crystal_colour 'metallic greenish orange'
_exptl_crystal_colour_lustre metallic
_exptl_crystal_colour_modifier greenish
_exptl_crystal_colour_primary orange
_exptl_crystal_density_diffrn 1.803
_exptl_crystal_description plate
_exptl_crystal_F_000 980
_exptl_crystal_preparation 'Magnetic properties'
_exptl_crystal_size_max 0.3
_exptl_crystal_size_mid 0.3
_exptl_crystal_size_min 0.3
_refine_diff_density_max 0.700
_refine_diff_density_min -0.810
_refine_diff_density_rms 0.174
_refine_ls_extinction_method none
_refine_ls_goodness_of_fit_ref 1.172
_refine_ls_hydrogen_treatment constr
_refine_ls_matrix_type full
_refine_ls_number_parameters 448
_refine_ls_number_reflns 9317
_refine_ls_number_restraints 0
_refine_ls_restrained_S_all 1.172
_refine_ls_R_factor_all 0.0529
_refine_ls_R_factor_gt 0.0422
_refine_ls_shift/su_max 0.000
_refine_ls_shift/su_mean 0.000
_refine_ls_structure_factor_coef Fsqd
_refine_ls_weighting_details 'w=1/[\s^2^(Fo^2^)+(0.0414P)^2^+8.4548P] where P=(Fo^2^+2Fc^2^)/3'
_refine_ls_weighting_scheme calc
_refine_ls_wR_factor_gt 0.1079
_refine_ls_wR_factor_ref 0.1219
_reflns_Friedel_coverage 0.000
_reflns_number_gt 8521
_reflns_number_total 9317
_reflns_threshold_expression 'I > 2\s(I)'
_cod_data_source_file d3sc01546g2.cif
_cod_data_source_block fepdfe_2_0m_4
_cod_depositor_comments 'Adding full bibliography for 1569666--1569668.cif.'
_cod_database_code 1569668
_shelx_shelxl_version_number 2018/3
_shelx_space_group_comment
;
The symmetry employed for this shelxl refinement is uniquely defined
by the following loop, which should always be used as a source of
symmetry information in preference to the above space-group names.
They are only intended as comments.
;
_shelx_estimated_absorpt_t_max 0.644
_shelx_estimated_absorpt_t_min 0.644
_olex2_refinement_description
;
1. Twinned data refinement
 Scales: 0.4936(10)
 0.5064(10)
2. Fixed Uiso
 At 1.2 times of:
  All C(H,H) groups
 At 1.5 times of:
  All C(H,H,H) groups
3.a Secondary CH2 refined with riding coordinates:
 C1(H1A,H1B), C2(H2A,H2B), C3(H3A,H3B), C4(H4A,H4B), C5(H5A,H5B), C6(H6A,H6B),
 C7(H7A,H7B), C8(H8A,H8B), C9(H9A,H9B), C10(H10A,H10B), C11(H11A,H11B),
 C12(H12A,H12B), C13(H13A,H13B), C14(H14A,H14B), C15(H15A,H15B), C16(H16A,H16B),
  C17(H17A,H17B), C18(H18A,H18B)
3.b Idealised Me refined as rotating group:
 C3S(H3SA,H3SB,H3SC), C6S(H6SA,H6SB,H6SC)
;
_olex2_submission_original_sample_id MDB_MQ_221109_dQ_NOFePdFeNO
_olex2_submission_special_instructions 'No special instructions were received'

loop_
_space_group_symop_operation_xyz
'x, y, z'
'-x, -y, -z'

loop_
_atom_site_label
_atom_site_type_symbol
_atom_site_fract_x
_atom_site_fract_y
_atom_site_fract_z
_atom_site_U_iso_or_equiv
_atom_site_adp_type
_atom_site_occupancy
_atom_site_site_symmetry_order
_atom_site_calc_flag
_atom_site_refinement_flags_posn
_atom_site_refinement_flags_adp
_atom_site_refinement_flags_occupancy
_atom_site_disorder_assembly
_atom_site_disorder_group
Pd1 Pd 1.000000 0.500000 1.000000 0.01243(12) Uani 1 2 d S . P . .
Fe1 Fe 0.76551(11) 0.55941(8) 0.88439(4) 0.01334(16) Uani 1 1 d . . . . .
S1 S 0.70997(18) 0.49137(13) 0.98829(7) 0.0147(3) Uani 1 1 d . . . . .
S2 S 0.93516(19) 0.67437(13) 0.93043(7) 0.0157(3) Uani 1 1 d . . . . .
O1 O 0.4926(7) 0.7440(5) 0.8536(4) 0.0454(16) Uani 1 1 d . . . . .
N1 N 0.7348(7) 0.3942(5) 0.8577(3) 0.0177(10) Uani 1 1 d . . . . .
N2 N 0.9335(7) 0.5466(5) 0.8093(2) 0.0169(10) Uani 1 1 d . . . . .
N3 N 0.5948(7) 0.6592(5) 0.8590(3) 0.0205(11) Uani 1 1 d . . . . .
C1 C 0.6825(8) 0.3343(6) 0.9754(3) 0.0198(12) Uani 1 1 d . . . . .
H1A H 0.791377 0.280790 0.984391 0.024 Uiso 1 1 calc R U . . .
H1B H 0.594015 0.306720 1.005661 0.024 Uiso 1 1 calc R U . . .
C2 C 0.6294(8) 0.3285(6) 0.9059(3) 0.0206(12) Uani 1 1 d . . . . .
H2A H 0.639086 0.242731 0.896039 0.025 Uiso 1 1 calc R U . . .
H2B H 0.507798 0.363506 0.900856 0.025 Uiso 1 1 calc R U . . .
C3 C 0.6481(9) 0.4004(7) 0.7921(3) 0.0243(14) Uani 1 1 d . . . . .
H3A H 0.543843 0.460409 0.791649 0.029 Uiso 1 1 calc R U . . .
H3B H 0.612593 0.320719 0.785468 0.029 Uiso 1 1 calc R U . . .
C4 C 0.7656(10) 0.4355(7) 0.7362(3) 0.0288(15) Uani 1 1 d . . . . .
H4A H 0.858270 0.367774 0.731793 0.035 Uiso 1 1 calc R U . . .
H4B H 0.699200 0.446989 0.694985 0.035 Uiso 1 1 calc R U . . .
C5 C 0.8452(9) 0.5485(7) 0.7442(3) 0.0259(14) Uani 1 1 d . . . . .
H5A H 0.754890 0.619029 0.739823 0.031 Uiso 1 1 calc R U . . .
H5B H 0.929468 0.558749 0.708631 0.031 Uiso 1 1 calc R U . . .
C6 C 0.9178(8) 0.3339(6) 0.8549(4) 0.0223(13) Uani 1 1 d . . . . .
H6A H 0.924830 0.265060 0.827154 0.027 Uiso 1 1 calc R U . . .
H6B H 0.956817 0.302176 0.899444 0.027 Uiso 1 1 calc R U . . .
C7 C 1.0350(8) 0.4262(6) 0.8263(3) 0.0199(12) Uani 1 1 d . . . . .
H7A H 1.123774 0.434399 0.858727 0.024 Uiso 1 1 calc R U . . .
H7B H 1.093433 0.396296 0.786574 0.024 Uiso 1 1 calc R U . . .
C8 C 1.0414(9) 0.6464(6) 0.8032(3) 0.0217(13) Uani 1 1 d . . . . .
H8A H 0.973434 0.720029 0.782437 0.026 Uiso 1 1 calc R U . . .
H8B H 1.140095 0.623971 0.774229 0.026 Uiso 1 1 calc R U . . .
C9 C 1.1067(8) 0.6741(6) 0.8684(3) 0.0216(13) Uani 1 1 d . . . . .
H9A H 1.148080 0.754097 0.864065 0.026 Uiso 1 1 calc R U . . .
H9B H 1.204057 0.612642 0.882513 0.026 Uiso 1 1 calc R U . . .
Pd2 Pd 0.500000 0.000000 0.500000 0.01150(12) Uani 1 2 d S . P . .
Fe2 Fe 0.27702(11) 0.09165(7) 0.61035(4) 0.01307(16) Uani 1 1 d . . . . .
S3 S 0.45469(19) 0.18570(13) 0.54410(7) 0.0142(3) Uani 1 1 d . . . . .
S4 S 0.21015(18) 0.00121(13) 0.52170(7) 0.0144(3) Uani 1 1 d . . . . .
O2 O 0.0084(7) 0.2837(5) 0.6045(4) 0.0452(16) Uani 1 1 d . . . . .
N4 N 0.4434(7) 0.0948(4) 0.6839(2) 0.0171(10) Uani 1 1 d . . . . .
N5 N 0.2328(7) -0.0592(5) 0.6653(2) 0.0171(10) Uani 1 1 d . . . . .
N6 N 0.1100(7) 0.2016(4) 0.6189(3) 0.0196(11) Uani 1 1 d . . . . .
C10 C 0.6319(8) 0.1894(6) 0.6012(3) 0.0188(12) Uani 1 1 d . . . . .
H10A H 0.719426 0.118341 0.597085 0.023 Uiso 1 1 calc R U . . .
H10B H 0.686496 0.263332 0.590834 0.023 Uiso 1 1 calc R U . . .
C11 C 0.5611(8) 0.1879(5) 0.6706(3) 0.0178(12) Uani 1 1 d . . . . .
H11A H 0.657420 0.171448 0.701967 0.021 Uiso 1 1 calc R U . . .
H11B H 0.498744 0.268463 0.677724 0.021 Uiso 1 1 calc R U . . .
C12 C 0.3526(9) 0.1206(6) 0.7474(3) 0.0232(13) Uani 1 1 d . . . . .
H12A H 0.268440 0.194227 0.739912 0.028 Uiso 1 1 calc R U . . .
H12B H 0.437206 0.137298 0.779537 0.028 Uiso 1 1 calc R U . . .
C13 C 0.2607(11) 0.0179(7) 0.7759(3) 0.0305(16) Uani 1 1 d . . . . .
H13A H 0.190290 0.045864 0.813408 0.037 Uiso 1 1 calc R U . . .
H13B H 0.347265 -0.049167 0.792888 0.037 Uiso 1 1 calc R U . . .
C14 C 0.1456(9) -0.0308(6) 0.7282(3) 0.0243(14) Uani 1 1 d . . . . .
H14A H 0.105610 -0.104995 0.749018 0.029 Uiso 1 1 calc R U . . .
H14B H 0.043723 0.029712 0.718864 0.029 Uiso 1 1 calc R U . . .
C15 C 0.5365(8) -0.0310(6) 0.6873(3) 0.0209(13) Uani 1 1 d . . . . .
H15A H 0.592153 -0.050465 0.730516 0.025 Uiso 1 1 calc R U . . .
H15B H 0.626874 -0.036535 0.653247 0.025 Uiso 1 1 calc R U . . .
C16 C 0.4115(8) -0.1236(5) 0.6769(3) 0.0199(12) Uani 1 1 d . . . . .
H16A H 0.449345 -0.169410 0.638843 0.024 Uiso 1 1 calc R U . . .
H16B H 0.412155 -0.181642 0.716015 0.024 Uiso 1 1 calc R U . . .
C17 C 0.1237(8) -0.1345(5) 0.6307(3) 0.0178(12) Uani 1 1 d . . . . .
H17A H 0.003210 -0.095970 0.631185 0.021 Uiso 1 1 calc R U . . .
H17B H 0.129149 -0.215243 0.654718 0.021 Uiso 1 1 calc R U . . .
C18 C 0.1795(8) -0.1494(5) 0.5606(3) 0.0167(11) Uani 1 1 d . . . . .
H18A H 0.091248 -0.183691 0.536831 0.020 Uiso 1 1 calc R U . . .
H18B H 0.287921 -0.205121 0.559484 0.020 Uiso 1 1 calc R U . . .
F1 F 0.1747(6) 0.5686(4) 0.6118(3) 0.0456(12) Uani 1 1 d . . . . .
F2 F 0.4413(6) 0.4625(4) 0.6093(2) 0.0383(11) Uani 1 1 d . . . . .
F3 F 0.3702(7) 0.5973(5) 0.6861(3) 0.0499(14) Uani 1 1 d . . . . .
F4 F 0.2591(7) 0.4206(4) 0.6914(3) 0.0475(14) Uani 1 1 d . . . . .
B1 B 0.3129(10) 0.5123(7) 0.6494(4) 0.0250(15) Uani 1 1 d . . . . .
F5 F 0.8119(7) -0.1076(4) 0.8154(2) 0.0389(11) Uani 1 1 d . . . . .
F6 F 0.8020(6) 0.0945(4) 0.7971(2) 0.0294(9) Uani 1 1 d . . . . .
F7 F 0.9241(7) -0.0012(6) 0.8897(2) 0.0522(15) Uani 1 1 d . . . . .
F8 F 0.6361(6) 0.0150(5) 0.8767(2) 0.0386(11) Uani 1 1 d . . . . .
B2 B 0.7933(9) -0.0002(7) 0.8455(4) 0.0212(14) Uani 1 1 d . . . . .
N1S N 0.2731(8) 0.2174(7) 0.9249(4) 0.0406(17) Uani 1 1 d . . . . .
C2S C 0.2809(9) 0.1176(7) 0.9411(4) 0.0295(15) Uani 1 1 d . . . . .
C3S C 0.2890(9) -0.0108(7) 0.9614(4) 0.0286(15) Uani 1 1 d . . . . .
H3SA H 0.386203 -0.055637 0.939841 0.043 Uiso 1 1 calc R U . . .
H3SB H 0.182713 -0.039618 0.949073 0.043 Uiso 1 1 calc R U . . .
H3SC H 0.303378 -0.023371 1.008975 0.043 Uiso 1 1 calc R U . . .
N4S N 0.7688(8) 0.7559(6) 0.6058(3) 0.0319(14) Uani 1 1 d . . . . .
C5S C 0.7781(9) 0.6706(6) 0.5793(3) 0.0231(13) Uani 1 1 d . . . . .
C6S C 0.7898(10) 0.5595(7) 0.5456(4) 0.0311(16) Uani 1 1 d . . . . .
H6SA H 0.801178 0.578830 0.498434 0.047 Uiso 1 1 calc R U . . .
H6SB H 0.686060 0.521166 0.554378 0.047 Uiso 1 1 calc R U . . .
H6SC H 0.889944 0.503975 0.561557 0.047 Uiso 1 1 calc R U . . .

loop_
_atom_site_aniso_label
_atom_site_aniso_U_11
_atom_site_aniso_U_22
_atom_site_aniso_U_33
_atom_site_aniso_U_23
_atom_site_aniso_U_13
_atom_site_aniso_U_12
Pd1 0.0114(3) 0.0132(3) 0.0128(3) -0.0002(2) 0.0001(2) -0.0027(2)
Fe1 0.0123(4) 0.0135(4) 0.0139(4) -0.0015(3) 0.0000(3) -0.0005(3)
S1 0.0120(6) 0.0156(6) 0.0166(7) -0.0012(5) 0.0008(5) -0.0026(5)
S2 0.0162(7) 0.0140(6) 0.0171(7) 0.0004(5) 0.0000(5) -0.0030(5)
O1 0.023(3) 0.025(3) 0.082(5) 0.011(3) -0.002(3) 0.010(2)
N1 0.016(2) 0.018(2) 0.019(3) -0.006(2) -0.0018(19) -0.0002(19)
N2 0.018(2) 0.020(3) 0.013(2) -0.0014(19) 0.0024(19) -0.0021(19)
N3 0.014(2) 0.021(3) 0.025(3) 0.005(2) 0.001(2) -0.001(2)
C1 0.015(3) 0.016(3) 0.029(3) -0.002(2) -0.001(2) -0.005(2)
C2 0.016(3) 0.018(3) 0.030(3) -0.009(2) 0.001(2) -0.004(2)
C3 0.031(3) 0.028(3) 0.016(3) -0.009(3) -0.004(3) -0.008(3)
C4 0.034(4) 0.037(4) 0.018(3) -0.008(3) 0.000(3) -0.008(3)
C5 0.023(3) 0.042(4) 0.012(3) -0.006(3) 0.001(2) 0.000(3)
C6 0.018(3) 0.020(3) 0.029(4) -0.007(3) 0.001(3) 0.003(2)
C7 0.016(3) 0.020(3) 0.022(3) -0.001(2) 0.004(2) 0.005(2)
C8 0.025(3) 0.016(3) 0.024(3) -0.001(2) 0.007(3) -0.002(2)
C9 0.021(3) 0.022(3) 0.023(3) 0.001(2) 0.004(2) -0.013(2)
Pd2 0.0113(3) 0.0120(3) 0.0118(3) -0.0010(2) -0.0013(2) -0.0035(2)
Fe2 0.0133(4) 0.0113(4) 0.0142(4) -0.0008(3) 0.0005(3) -0.0003(3)
S3 0.0154(6) 0.0132(6) 0.0146(7) -0.0013(5) -0.0006(5) -0.0039(5)
S4 0.0121(6) 0.0152(6) 0.0164(7) -0.0007(5) -0.0016(5) -0.0038(5)
O2 0.023(3) 0.025(3) 0.084(5) 0.003(3) -0.006(3) 0.007(2)
N4 0.025(3) 0.011(2) 0.015(2) -0.0032(18) -0.004(2) -0.001(2)
N5 0.022(3) 0.015(2) 0.014(2) 0.0014(18) 0.0022(19) -0.0019(19)
N6 0.019(3) 0.013(2) 0.027(3) -0.004(2) 0.010(2) -0.0031(19)
C10 0.017(3) 0.021(3) 0.020(3) -0.007(2) 0.000(2) -0.007(2)
C11 0.020(3) 0.012(3) 0.023(3) -0.003(2) -0.005(2) -0.003(2)
C12 0.036(4) 0.020(3) 0.014(3) -0.008(2) 0.000(3) -0.003(3)
C13 0.044(4) 0.029(4) 0.019(3) -0.002(3) 0.011(3) -0.008(3)
C14 0.032(4) 0.022(3) 0.017(3) 0.003(2) 0.005(3) -0.004(3)
C15 0.024(3) 0.012(3) 0.024(3) -0.001(2) -0.009(2) 0.005(2)
C16 0.020(3) 0.011(3) 0.027(3) 0.000(2) -0.002(2) 0.003(2)
C17 0.017(3) 0.011(3) 0.024(3) 0.004(2) 0.002(2) -0.004(2)
C18 0.018(3) 0.018(3) 0.016(3) -0.002(2) 0.002(2) -0.007(2)
F1 0.035(3) 0.039(3) 0.060(3) -0.004(2) -0.017(2) 0.008(2)
F2 0.039(3) 0.032(2) 0.039(3) 0.001(2) 0.020(2) 0.0056(19)
F3 0.052(3) 0.033(3) 0.066(4) -0.023(3) -0.012(3) 0.002(2)
F4 0.053(3) 0.028(2) 0.056(3) 0.008(2) 0.033(3) 0.006(2)
B1 0.026(4) 0.017(3) 0.032(4) -0.002(3) 0.004(3) -0.001(3)
F5 0.054(3) 0.018(2) 0.042(3) -0.0025(19) 0.010(2) 0.0049(19)
F6 0.039(2) 0.021(2) 0.029(2) 0.0024(16) -0.0047(18) -0.0045(17)
F7 0.040(3) 0.085(4) 0.034(3) 0.016(3) -0.020(2) -0.028(3)
F8 0.025(2) 0.045(3) 0.045(3) -0.009(2) 0.008(2) 0.0004(19)
B2 0.021(3) 0.024(3) 0.016(3) 0.008(3) -0.008(3) 0.003(3)
N1S 0.019(3) 0.036(4) 0.063(5) 0.005(3) 0.002(3) 0.001(3)
C2S 0.018(3) 0.040(4) 0.029(4) 0.000(3) 0.001(3) 0.000(3)
C3S 0.027(3) 0.027(3) 0.032(4) 0.002(3) -0.005(3) -0.004(3)
N4S 0.031(3) 0.028(3) 0.035(4) -0.001(3) -0.006(3) 0.000(2)
C5S 0.022(3) 0.024(3) 0.021(3) 0.006(3) -0.003(2) -0.001(2)
C6S 0.028(4) 0.026(3) 0.037(4) -0.002(3) 0.001(3) 0.006(3)

loop_
_atom_type_symbol
_atom_type_description
_atom_type_scat_dispersion_real
_atom_type_scat_dispersion_imag
_atom_type_scat_source
C C 0.0033 0.0016 'International Tables Vol C Tables 4.2.6.8 and 6.1.1.4'
H H 0.0000 0.0000 'International Tables Vol C Tables 4.2.6.8 and 6.1.1.4'
B B 0.0013 0.0007 'International Tables Vol C Tables 4.2.6.8 and 6.1.1.4'
F F 0.0171 0.0103 'International Tables Vol C Tables 4.2.6.8 and 6.1.1.4'
Fe Fe 0.3463 0.8444 'International Tables Vol C Tables 4.2.6.8 and 6.1.1.4'
N N 0.0061 0.0033 'International Tables Vol C Tables 4.2.6.8 and 6.1.1.4'
O O 0.0106 0.0060 'International Tables Vol C Tables 4.2.6.8 and 6.1.1.4'
Pd Pd -0.9988 1.0072 'International Tables Vol C Tables 4.2.6.8 and 6.1.1.4'
S S 0.1246 0.1234 'International Tables Vol C Tables 4.2.6.8 and 6.1.1.4'

loop_
_geom_angle_atom_site_label_1
_geom_angle_atom_site_label_2
_geom_angle_atom_site_label_3
_geom_angle
_geom_angle_site_symmetry_1
_geom_angle_site_symmetry_3
_geom_angle_publ_flag
Fe1 Pd1 Fe1 180.0 2_767 . ?
S1 Pd1 Fe1 131.82(4) . 2_767 ?
S1 Pd1 Fe1 48.18(4) . . ?
S1 Pd1 Fe1 131.82(4) 2_767 . ?
S1 Pd1 Fe1 48.18(4) 2_767 2_767 ?
S1 Pd1 S1 180.0 . 2_767 ?
S1 Pd1 S2 81.91(5) 2_767 2_767 ?
S1 Pd1 S2 81.91(5) . . ?
S1 Pd1 S2 98.09(5) . 2_767 ?
S1 Pd1 S2 98.09(5) 2_767 . ?
S2 Pd1 Fe1 47.69(4) 2_767 2_767 ?
S2 Pd1 Fe1 132.31(4) 2_767 . ?
S2 Pd1 Fe1 132.31(4) . 2_767 ?
S2 Pd1 Fe1 47.69(4) . . ?
S2 Pd1 S2 180.0 . 2_767 ?
S1 Fe1 Pd1 49.83(4) . . ?
S2 Fe1 Pd1 50.13(4) . . ?
S2 Fe1 S1 85.09(6) . . ?
N1 Fe1 Pd1 102.32(15) . . ?
N1 Fe1 S1 87.58(16) . . ?
N1 Fe1 S2 147.27(16) . . ?
N1 Fe1 N2 80.1(2) . . ?
N2 Fe1 Pd1 101.40(15) . . ?
N2 Fe1 S1 145.42(16) . . ?
N2 Fe1 S2 88.10(16) . . ?
N3 Fe1 Pd1 140.0(2) . . ?
N3 Fe1 S1 106.91(19) . . ?
N3 Fe1 S2 103.4(2) . . ?
N3 Fe1 N1 109.3(2) . . ?
N3 Fe1 N2 107.7(2) . . ?
Fe1 S1 Pd1 81.99(5) . . ?
C1 S1 Pd1 107.9(2) . . ?
C1 S1 Fe1 99.7(2) . . ?
Fe1 S2 Pd1 82.18(5) . . ?
C9 S2 Pd1 106.9(2) . . ?
C9 S2 Fe1 99.7(2) . . ?
C2 N1 Fe1 112.2(4) . . ?
C2 N1 C3 107.1(5) . . ?
C2 N1 C6 112.2(5) . . ?
C3 N1 Fe1 112.1(4) . . ?
C3 N1 C6 111.4(5) . . ?
C6 N1 Fe1 101.9(4) . . ?
C5 N2 Fe1 112.1(4) . . ?
C7 N2 Fe1 101.9(4) . . ?
C7 N2 C5 110.6(5) . . ?
C8 N2 Fe1 113.1(4) . . ?
C8 N2 C5 106.5(5) . . ?
C8 N2 C7 112.7(5) . . ?
O1 N3 Fe1 162.7(6) . . ?
S1 C1 H1A 109.9 . . ?
S1 C1 H1B 109.9 . . ?
H1A C1 H1B 108.3 . . ?
C2 C1 S1 108.9(4) . . ?
C2 C1 H1A 109.9 . . ?
C2 C1 H1B 109.9 . . ?
N1 C2 C1 112.9(5) . . ?
N1 C2 H2A 109.0 . . ?
N1 C2 H2B 109.0 . . ?
C1 C2 H2A 109.0 . . ?
C1 C2 H2B 109.0 . . ?
H2A C2 H2B 107.8 . . ?
N1 C3 H3A 109.3 . . ?
N1 C3 H3B 109.3 . . ?
N1 C3 C4 111.8(6) . . ?
H3A C3 H3B 107.9 . . ?
C4 C3 H3A 109.3 . . ?
C4 C3 H3B 109.3 . . ?
C3 C4 H4A 108.6 . . ?
C3 C4 H4B 108.6 . . ?
H4A C4 H4B 107.6 . . ?
C5 C4 C3 114.6(6) . . ?
C5 C4 H4A 108.6 . . ?
C5 C4 H4B 108.6 . . ?
N2 C5 H5A 108.9 . . ?
N2 C5 H5B 108.9 . . ?
C4 C5 N2 113.2(6) . . ?
C4 C5 H5A 108.9 . . ?
C4 C5 H5B 108.9 . . ?
H5A C5 H5B 107.8 . . ?
N1 C6 H6A 109.7 . . ?
N1 C6 H6B 109.7 . . ?
N1 C6 C7 109.9(5) . . ?
H6A C6 H6B 108.2 . . ?
C7 C6 H6A 109.7 . . ?
C7 C6 H6B 109.7 . . ?
N2 C7 C6 110.9(5) . . ?
N2 C7 H7A 109.5 . . ?
N2 C7 H7B 109.5 . . ?
C6 C7 H7A 109.5 . . ?
C6 C7 H7B 109.5 . . ?
H7A C7 H7B 108.1 . . ?
N2 C8 H8A 109.1 . . ?
N2 C8 H8B 109.1 . . ?
N2 C8 C9 112.5(5) . . ?
H8A C8 H8B 107.8 . . ?
C9 C8 H8A 109.1 . . ?
C9 C8 H8B 109.1 . . ?
S2 C9 H9A 109.6 . . ?
S2 C9 H9B 109.6 . . ?
C8 C9 S2 110.3(4) . . ?
C8 C9 H9A 109.6 . . ?
C8 C9 H9B 109.6 . . ?
H9A C9 H9B 108.1 . . ?
Fe2 Pd2 Fe2 180.0 . 2_656 ?
S3 Pd2 Fe2 47.60(4) 2_656 2_656 ?
S3 Pd2 Fe2 132.40(4) 2_656 . ?
S3 Pd2 Fe2 47.60(4) . . ?
S3 Pd2 Fe2 132.40(4) . 2_656 ?
S3 Pd2 S3 180.0 2_656 . ?
S3 Pd2 S4 97.08(5) . 2_656 ?
S3 Pd2 S4 82.92(5) 2_656 2_656 ?
S3 Pd2 S4 97.08(5) 2_656 . ?
S3 Pd2 S4 82.92(5) . . ?
S4 Pd2 Fe2 132.09(4) . 2_656 ?
S4 Pd2 Fe2 47.91(4) 2_656 2_656 ?
S4 Pd2 Fe2 132.09(4) 2_656 . ?
S4 Pd2 Fe2 47.91(4) . . ?
S4 Pd2 S4 180.0 2_656 . ?
S3 Fe2 Pd2 49.82(4) . . ?
S3 Fe2 S4 86.21(6) . . ?
S4 Fe2 Pd2 49.82(4) . . ?
N4 Fe2 Pd2 103.80(16) . . ?
N4 Fe2 S3 88.15(16) . . ?
N4 Fe2 S4 147.17(15) . . ?
N4 Fe2 N5 80.2(2) . . ?
N5 Fe2 Pd2 104.45(15) . . ?
N5 Fe2 S3 148.23(16) . . ?
N5 Fe2 S4 87.87(15) . . ?
N6 Fe2 Pd2 136.5(2) . . ?
N6 Fe2 S3 102.66(18) . . ?
N6 Fe2 S4 104.3(2) . . ?
N6 Fe2 N4 108.4(2) . . ?
N6 Fe2 N5 109.0(2) . . ?
Fe2 S3 Pd2 82.58(5) . . ?
C10 S3 Pd2 106.9(2) . . ?
C10 S3 Fe2 99.8(2) . . ?
Fe2 S4 Pd2 82.27(5) . . ?
C18 S4 Pd2 107.7(2) . . ?
C18 S4 Fe2 99.9(2) . . ?
C11 N4 Fe2 112.9(4) . . ?
C11 N4 C12 107.0(5) . . ?
C11 N4 C15 112.2(5) . . ?
C12 N4 Fe2 111.8(4) . . ?
C15 N4 Fe2 101.9(4) . . ?
C15 N4 C12 111.2(5) . . ?
C14 N5 Fe2 112.0(4) . . ?
C14 N5 C16 111.2(5) . . ?
C14 N5 C17 107.3(5) . . ?
C16 N5 Fe2 102.1(4) . . ?
C17 N5 Fe2 112.6(4) . . ?
C17 N5 C16 111.7(5) . . ?
O2 N6 Fe2 158.6(6) . . ?
S3 C10 H10A 109.9 . . ?
S3 C10 H10B 109.9 . . ?
H10A C10 H10B 108.3 . . ?
C11 C10 S3 108.8(4) . . ?
C11 C10 H10A 109.9 . . ?
C11 C10 H10B 109.9 . . ?
N4 C11 C10 112.2(5) . . ?
N4 C11 H11A 109.2 . . ?
N4 C11 H11B 109.2 . . ?
C10 C11 H11A 109.2 . . ?
C10 C11 H11B 109.2 . . ?
H11A C11 H11B 107.9 . . ?
N4 C12 H12A 108.9 . . ?
N4 C12 H12B 108.9 . . ?
N4 C12 C13 113.2(5) . . ?
H12A C12 H12B 107.7 . . ?
C13 C12 H12A 108.9 . . ?
C13 C12 H12B 108.9 . . ?
C12 C13 H13A 108.5 . . ?
C12 C13 H13B 108.5 . . ?
C12 C13 C14 115.0(6) . . ?
H13A C13 H13B 107.5 . . ?
C14 C13 H13A 108.5 . . ?
C14 C13 H13B 108.5 . . ?
N5 C14 C13 113.1(6) . . ?
N5 C14 H14A 109.0 . . ?
N5 C14 H14B 109.0 . . ?
C13 C14 H14A 109.0 . . ?
C13 C14 H14B 109.0 . . ?
H14A C14 H14B 107.8 . . ?
N4 C15 H15A 109.5 . . ?
N4 C15 H15B 109.5 . . ?
N4 C15 C16 110.8(5) . . ?
H15A C15 H15B 108.1 . . ?
C16 C15 H15A 109.5 . . ?
C16 C15 H15B 109.5 . . ?
N5 C16 C15 110.2(5) . . ?
N5 C16 H16A 109.6 . . ?
N5 C16 H16B 109.6 . . ?
C15 C16 H16A 109.6 . . ?
C15 C16 H16B 109.6 . . ?
H16A C16 H16B 108.1 . . ?
N5 C17 H17A 109.1 . . ?
N5 C17 H17B 109.1 . . ?
N5 C17 C18 112.6(5) . . ?
H17A C17 H17B 107.8 . . ?
C18 C17 H17A 109.1 . . ?
C18 C17 H17B 109.1 . . ?
S4 C18 H18A 110.1 . . ?
S4 C18 H18B 110.1 . . ?
C17 C18 S4 108.0(4) . . ?
C17 C18 H18A 110.1 . . ?
C17 C18 H18B 110.1 . . ?
H18A C18 H18B 108.4 . . ?
F2 B1 F1 110.1(6) . . ?
F2 B1 F3 111.2(6) . . ?
F2 B1 F4 108.9(6) . . ?
F3 B1 F1 108.3(6) . . ?
F3 B1 F4 109.1(7) . . ?
F4 B1 F1 109.2(6) . . ?
F5 B2 F6 108.1(6) . . ?
F7 B2 F5 110.0(6) . . ?
F7 B2 F6 109.0(6) . . ?
F7 B2 F8 110.6(6) . . ?
F8 B2 F5 109.5(6) . . ?
F8 B2 F6 109.6(6) . . ?
N1S C2S C3S 179.2(9) . . ?
C2S C3S H3SA 109.5 . . ?
C2S C3S H3SB 109.5 . . ?
C2S C3S H3SC 109.5 . . ?
H3SA C3S H3SB 109.5 . . ?
H3SA C3S H3SC 109.5 . . ?
H3SB C3S H3SC 109.5 . . ?
N4S C5S C6S 179.4(8) . . ?
C5S C6S H6SA 109.5 . . ?
C5S C6S H6SB 109.5 . . ?
C5S C6S H6SC 109.5 . . ?
H6SA C6S H6SB 109.5 . . ?
H6SA C6S H6SC 109.5 . . ?
H6SB C6S H6SC 109.5 . . ?

loop_
_geom_bond_atom_site_label_1
_geom_bond_atom_site_label_2
_geom_bond_distance
_geom_bond_site_symmetry_2
_geom_bond_publ_flag
Pd1 Fe1 3.0030(8) . ?
Pd1 Fe1 3.0030(8) 2_767 ?
Pd1 S1 2.3173(14) . ?
Pd1 S1 2.3173(14) 2_767 ?
Pd1 S2 2.3266(15) 2_767 ?
Pd1 S2 2.3265(15) . ?
Fe1 S1 2.2602(17) . ?
Fe1 S2 2.2416(17) . ?
Fe1 N1 2.017(5) . ?
Fe1 N2 2.018(5) . ?
Fe1 N3 1.691(5) . ?
S1 C1 1.841(6) . ?
S2 C9 1.843(7) . ?
O1 N3 1.160(7) . ?
N1 C2 1.492(8) . ?
N1 C3 1.511(8) . ?
N1 C6 1.513(8) . ?
N2 C5 1.512(8) . ?
N2 C7 1.492(8) . ?
N2 C8 1.488(8) . ?
C1 H1A 0.9900 . ?
C1 H1B 0.9900 . ?
C1 C2 1.500(9) . ?
C2 H2A 0.9900 . ?
C2 H2B 0.9900 . ?
C3 H3A 0.9900 . ?
C3 H3B 0.9900 . ?
C3 C4 1.523(10) . ?
C4 H4A 0.9900 . ?
C4 H4B 0.9900 . ?
C4 C5 1.506(11) . ?
C5 H5A 0.9900 . ?
C5 H5B 0.9900 . ?
C6 H6A 0.9900 . ?
C6 H6B 0.9900 . ?
C6 C7 1.551(9) . ?
C7 H7A 0.9900 . ?
C7 H7B 0.9900 . ?
C8 H8A 0.9900 . ?
C8 H8B 0.9900 . ?
C8 C9 1.510(9) . ?
C9 H9A 0.9900 . ?
C9 H9B 0.9900 . ?
Pd2 Fe2 3.0084(8) 2_656 ?
Pd2 Fe2 3.0084(8) . ?
Pd2 S3 2.3177(14) 2_656 ?
Pd2 S3 2.3177(14) . ?
Pd2 S4 2.3197(14) 2_656 ?
Pd2 S4 2.3197(14) . ?
Fe2 S3 2.2403(17) . ?
Fe2 S4 2.2528(17) . ?
Fe2 N4 2.017(5) . ?
Fe2 N5 2.020(5) . ?
Fe2 N6 1.697(5) . ?
S3 C10 1.842(6) . ?
S4 C18 1.851(6) . ?
O2 N6 1.159(7) . ?
N4 C11 1.491(8) . ?
N4 C12 1.508(8) . ?
N4 C15 1.497(8) . ?
N5 C14 1.490(8) . ?
N5 C16 1.508(8) . ?
N5 C17 1.503(8) . ?
C10 H10A 0.9900 . ?
C10 H10B 0.9900 . ?
C10 C11 1.520(9) . ?
C11 H11A 0.9900 . ?
C11 H11B 0.9900 . ?
C12 H12A 0.9900 . ?
C12 H12B 0.9900 . ?
C12 C13 1.513(10) . ?
C13 H13A 0.9900 . ?
C13 H13B 0.9900 . ?
C13 C14 1.523(10) . ?
C14 H14A 0.9900 . ?
C14 H14B 0.9900 . ?
C15 H15A 0.9900 . ?
C15 H15B 0.9900 . ?
C15 C16 1.549(9) . ?
C16 H16A 0.9900 . ?
C16 H16B 0.9900 . ?
C17 H17A 0.9900 . ?
C17 H17B 0.9900 . ?
C17 C18 1.513(9) . ?
C18 H18A 0.9900 . ?
C18 H18B 0.9900 . ?
F1 B1 1.393(9) . ?
F2 B1 1.382(9) . ?
F3 B1 1.384(9) . ?
F4 B1 1.392(9) . ?
F5 B2 1.386(9) . ?
F6 B2 1.400(8) . ?
F7 B2 1.380(8) . ?
F8 B2 1.383(9) . ?
N1S C2S 1.134(10) . ?
C2S C3S 1.458(11) . ?
C3S H3SA 0.9800 . ?
C3S H3SB 0.9800 . ?
C3S H3SC 0.9800 . ?
N4S C5S 1.131(9) . ?
C5S C6S 1.463(10) . ?
C6S H6SA 0.9800 . ?
C6S H6SB 0.9800 . ?
C6S H6SC 0.9800 . ?

loop_
_geom_torsion_atom_site_label_1
_geom_torsion_atom_site_label_2
_geom_torsion_atom_site_label_3
_geom_torsion_atom_site_label_4
_geom_torsion
_geom_torsion_site_symmetry_1
_geom_torsion_site_symmetry_2
_geom_torsion_site_symmetry_3
_geom_torsion_site_symmetry_4
_geom_torsion_publ_flag
Pd1 Fe1 N3 O1 20(2) . . . . ?
Pd1 S1 C1 C2 -109.5(4) . . . . ?
Pd1 S2 C9 C8 107.4(4) . . . . ?
Fe1 S1 C1 C2 -24.9(4) . . . . ?
Fe1 S2 C9 C8 22.7(5) . . . . ?
Fe1 N1 C2 C1 -46.4(6) . . . . ?
Fe1 N1 C3 C4 71.4(6) . . . . ?
Fe1 N1 C6 C7 -38.4(6) . . . . ?
Fe1 N2 C5 C4 -70.0(6) . . . . ?
Fe1 N2 C7 C6 39.2(6) . . . . ?
Fe1 N2 C8 C9 43.5(6) . . . . ?
S1 Fe1 N3 O1 66.7(18) . . . . ?
S1 C1 C2 N1 46.4(6) . . . . ?
S2 Fe1 N3 O1 -22.2(19) . . . . ?
N1 Fe1 N3 O1 160.1(18) . . . . ?
N1 C3 C4 C5 -52.3(8) . . . . ?
N1 C6 C7 N2 -0.6(7) . . . . ?
N2 Fe1 N3 O1 -114.5(18) . . . . ?
N2 C8 C9 S2 -43.0(7) . . . . ?
C2 N1 C3 C4 -165.1(6) . . . . ?
C2 N1 C6 C7 -158.6(5) . . . . ?
C3 N1 C2 C1 -169.9(5) . . . . ?
C3 N1 C6 C7 81.4(6) . . . . ?
C3 C4 C5 N2 51.9(8) . . . . ?
C5 N2 C7 C6 -80.2(6) . . . . ?
C5 N2 C8 C9 167.1(5) . . . . ?
C6 N1 C2 C1 67.6(6) . . . . ?
C6 N1 C3 C4 -42.1(7) . . . . ?
C7 N2 C5 C4 43.0(7) . . . . ?
C7 N2 C8 C9 -71.4(7) . . . . ?
C8 N2 C5 C4 165.7(6) . . . . ?
C8 N2 C7 C6 160.8(5) . . . . ?
Pd2 Fe2 N6 O2 -4.9(15) . . . . ?
Pd2 S3 C10 C11 -112.0(4) . . . . ?
Pd2 S4 C18 C17 112.7(4) . . . . ?
Fe2 S3 C10 C11 -26.8(4) . . . . ?
Fe2 S4 C18 C17 27.7(4) . . . . ?
Fe2 N4 C11 C10 -44.2(6) . . . . ?
Fe2 N4 C12 C13 69.7(6) . . . . ?
Fe2 N4 C15 C16 -39.3(6) . . . . ?
Fe2 N5 C14 C13 -70.2(6) . . . . ?
Fe2 N5 C16 C15 37.9(6) . . . . ?
Fe2 N5 C17 C18 45.2(6) . . . . ?
S3 Fe2 N6 O2 38.7(14) . . . . ?
S3 C10 C11 N4 46.3(6) . . . . ?
S4 Fe2 N6 O2 -50.6(14) . . . . ?
N4 Fe2 N6 O2 130.9(14) . . . . ?
N4 C12 C13 C14 -49.8(9) . . . . ?
N4 C15 C16 N5 0.9(7) . . . . ?
N5 Fe2 N6 O2 -143.4(13) . . . . ?
N5 C17 C18 S4 -47.5(6) . . . . ?
C11 N4 C12 C13 -166.2(6) . . . . ?
C11 N4 C15 C16 -160.4(5) . . . . ?
C12 N4 C11 C10 -167.6(5) . . . . ?
C12 N4 C15 C16 79.9(7) . . . . ?
C12 C13 C14 N5 50.1(8) . . . . ?
C14 N5 C16 C15 -81.7(6) . . . . ?
C14 N5 C17 C18 168.9(5) . . . . ?
C15 N4 C11 C10 70.3(6) . . . . ?
C15 N4 C12 C13 -43.4(8) . . . . ?
C16 N5 C14 C13 43.3(7) . . . . ?
C16 N5 C17 C18 -68.9(6) . . . . ?
C17 N5 C14 C13 165.8(5) . . . . ?
C17 N5 C16 C15 158.4(5) . . . . ?

loop_
_twin_individual_id
_twin_individual_mass_fraction_refined
1 0.4936(10)
2 0.5064(10)
